data_2003065
loop_
_publ_author_name
'Iwasaki, Fujiko'
'Yoshikawa, Joseph H.'
'Yamamoto, Hajime'
'Kan-nari, Eiji'
'Takada, Kiwamu'
'Yasui, Masanori'
'Ishida, Takayuki'
'Nogami, Takashi'

_publ_section_title
;
 TEMPO radicals showing magnetic interactions. I.
 4-(4-Halobenzylideneamino)TEMPO and related compounds
;
_journal_coden_ASTM ASBSDK
_journal_issue 2
_journal_name_full
;
 Acta Crystallographica, Section B: Structural Science
;
_journal_page_first 231
_journal_page_last 245
_journal_paper_doi 10.1107/S0108768198012786
_journal_volume 55
_journal_year 1999
_chemical_formula_moiety 'C22 H27 N2 O '
_chemical_formula_sum 'C22 H27 N2 O'
_chemical_formula_weight 335.47
_chemical_name_common biPh-TEMPO
_chemical_name_systematic
;
 4-(biphenyl-4-yl)methyleneamino-2,2,6,6-tetramethylpiperidin-1-oxyl
;
_space_group_IT_number 14
_symmetry_cell_setting monoclinic
_symmetry_space_group_name_Hall '-P 2ybc'
_symmetry_space_group_name_H-M 'P 1 21/c 1'
_cell_angle_alpha 90
_cell_angle_beta 106.72(2)
_cell_angle_gamma 90
_cell_formula_units_Z 4
_cell_length_a 5.9550(10)
_cell_length_b 28.488(5)
_cell_length_c 11.796(2)
_cell_measurement_reflns_used 25
_cell_measurement_temperature 296
_cell_measurement_theta_max 17.5
_cell_measurement_theta_min 13.9
_cell_volume 1916.5(6)
_computing_cell_refinement 'MSC/AFC Diffractometer Control'
_computing_data_collection 'MSC/AFC Diffractometer Control'
_computing_data_reduction teXsan
_computing_molecular_graphics 'ORTEP II'
_computing_publication_material teXsan
_computing_structure_refinement 'SHELXL-97 (Sheldrick, 1997)'
_computing_structure_solution SIR88
_diffrn_ambient_temperature 296
_diffrn_measured_fraction_theta_full 0.973
_diffrn_measured_fraction_theta_max 0.973
_diffrn_measurement_device 'Rigaku AFC5R'
_diffrn_measurement_method \w
_diffrn_radiation_monochromator graphite
_diffrn_radiation_source 'Rigaku rotating anode'
_diffrn_radiation_type 'Mo K\a'
_diffrn_radiation_wavelength 0.71073
_diffrn_reflns_av_R_equivalents 0.0325
_diffrn_reflns_av_sigmaI/netI 0.0415
_diffrn_reflns_limit_h_max 7
_diffrn_reflns_limit_h_min 0
_diffrn_reflns_limit_k_max 36
_diffrn_reflns_limit_k_min 0
_diffrn_reflns_limit_l_max 14
_diffrn_reflns_limit_l_min -15
_diffrn_reflns_number 4774
_diffrn_reflns_reduction_process 'Lp corrections applied'
_diffrn_reflns_theta_full 27.50
_diffrn_reflns_theta_max 27.50
_diffrn_reflns_theta_min 2.80
_diffrn_standards_decay_% -0.72
_diffrn_standards_interval_count 100
_diffrn_standards_number 3
_exptl_absorpt_coefficient_mu 0.071
_exptl_absorpt_correction_type none
_exptl_crystal_colour Orange
_exptl_crystal_density_diffrn 1.163
_exptl_crystal_density_meas ?
_exptl_crystal_description prism
_exptl_crystal_F_000 724.00
_exptl_crystal_size_max 0.450
_exptl_crystal_size_mid 0.350
_exptl_crystal_size_min 0.300
_refine_diff_density_max 0.286
_refine_diff_density_min -0.254
_refine_ls_extinction_coef 0.013(2)
_refine_ls_extinction_method SHELXL
_refine_ls_goodness_of_fit_ref 0.981
_refine_ls_hydrogen_treatment refall
_refine_ls_matrix_type full
_refine_ls_number_parameters 335
_refine_ls_number_reflns 4372
_refine_ls_number_restraints 0
_refine_ls_restrained_S_all 0.981
_refine_ls_R_factor_all 0.1175
_refine_ls_R_factor_gt 0.0624
_refine_ls_shift/su_max 0.194
_refine_ls_shift/su_mean 0.037
_refine_ls_structure_factor_coef Fsqd
_refine_ls_weighting_details 'w=1/[\s^2^(Fo^2^)+(0.0691P)^2^+0.8294P] where P=(Fo^2^+2Fc^2^)/3'
_refine_ls_weighting_scheme calc
_refine_ls_wR_factor_ref 0.1817
_reflns_number_gt 2488
_reflns_number_total 4372
_reflns_threshold_expression >2sigma(I)
_cod_data_source_file oa0019.cif
_cod_data_source_block 5
_cod_depositor_comments
;
The following automatic conversions were performed:

'_refine_ls_weighting_scheme' value 'calc
w=1/[\s^2^(Fo^2^)+(0.0691P)^2^+0.8294P] where P=(Fo^2^+2Fc^2^)/3' was
changed to 'calc'. New tag '_refine_ls_weighting_details' was
created. The value of the new tag was set to
'w=1/[\s^2^(Fo^2^)+(0.0691P)^2^+0.8294P] where P=(Fo^2^+2Fc^2^)/3'.

Automatic conversion script
Id: cif_fix_values 3143 2015-03-26 13:38:13Z robertas 
;
_cod_original_sg_symbol_H-M 'P 21/c       '
_cod_original_formula_sum 'C22 H27 N2 O '
_cod_database_code 2003065
_cod_database_fobs_code 2003065

loop_
_symmetry_equiv_pos_as_xyz
x,y,z
-x,1/2+y,1/2-z
-x,-y,-z
x,1/2-y,1/2+z

loop_
_atom_site_label
_atom_site_fract_x
_atom_site_fract_y
_atom_site_fract_z
_atom_site_U_iso_or_equiv
_atom_site_adp_type
_atom_site_calc_flag
_atom_site_refinement_flags
_atom_site_occupancy
_atom_site_disorder_assembly
_atom_site_disorder_group
_atom_site_type_symbol
O1 -0.2026(3) 0.22330(7) 0.61910(15) 0.0714(6) Uani d . 1 . . O
N1 -0.0943(3) 0.20482(7) 0.55047(15) 0.0492(5) Uani d . 1 . . N
N2 0.1857(4) 0.13859(8) 0.30386(17) 0.0607(6) Uani d . 1 . . N
C2 -0.0380(4) 0.23685(8) 0.46225(19) 0.0526(6) Uani d . 1 . . C
C3 0.0168(5) 0.20741(9) 0.3655(2) 0.0536(6) Uani d . 1 . . C
C4 0.1819(4) 0.16641(8) 0.4082(2) 0.0516(6) Uani d . 1 . . C
C5 0.0833(5) 0.13554(9) 0.4874(2) 0.0569(6) Uani d . 1 . . C
C6 0.0346(4) 0.16040(8) 0.59225(19) 0.0522(6) Uani d . 1 . . C
C7 0.3585(5) 0.13943(9) 0.2654(2) 0.0568(6) Uani d . 1 . . C
C11 0.3634(4) 0.11384(8) 0.1576(2) 0.0518(6) Uani d . 1 . . C
C12 0.1862(6) 0.08486(13) 0.1029(3) 0.0941(12) Uani d . 1 . . C
C13 0.1850(7) 0.06131(14) 0.0009(3) 0.1019(13) Uani d . 1 . . C
C14 0.3603(4) 0.06534(8) -0.05117(19) 0.0517(6) Uani d . 1 . . C
C15 0.5345(6) 0.09551(16) 0.0024(3) 0.1100(15) Uani d . 1 . . C
C16 0.5377(6) 0.11921(17) 0.1053(3) 0.1160(17) Uani d . 1 . . C
C21 0.1670(6) 0.26881(11) 0.5243(3) 0.0734(9) Uani d . 1 . . C
C22 -0.2572(7) 0.26630(13) 0.4070(3) 0.0764(9) Uani d . 1 . . C
C41 0.3546(5) 0.03879(8) -0.1609(2) 0.0564(6) Uani d . 1 . . C
C42 0.1828(7) 0.00671(14) -0.2074(3) 0.1034(13) Uani d . 1 . . C
C43 0.1731(9) -0.01843(17) -0.3096(4) 0.1279(18) Uani d . 1 . . C
C44 0.3387(8) -0.01204(14) -0.3654(3) 0.0967(12) Uani d . 1 . . C
C45 0.5088(8) 0.02003(15) -0.3224(3) 0.0996(12) Uani d . 1 . . C
C46 0.5178(6) 0.04565(12) -0.2207(3) 0.0829(9) Uani d . 1 . . C
C61 0.2610(6) 0.17127(14) 0.6900(3) 0.0719(8) Uani d . 1 . . C
C62 -0.1236(7) 0.12947(12) 0.6428(3) 0.0755(8) Uani d . 1 . . C
H4 0.344(4) 0.1780(8) 0.4514(19) 0.050(6) Uiso d . 1 . . H
H7 0.495(5) 0.1584(10) 0.306(3) 0.088(9) Uiso d . 1 . . H
H12 0.060(7) 0.0831(14) 0.135(3) 0.138(14) Uiso calc . 1 . . H
H13 0.070(7) 0.0412(15) -0.023(4) 0.136(15) Uiso calc . 1 . . H
H15 0.644(7) 0.1022(14) -0.036(3) 0.132(14) Uiso calc . 1 . . H
H16 0.644(7) 0.1408(15) 0.133(4) 0.140(15) Uiso calc . 1 . . H
H21 0.322(5) 0.2500(11) 0.553(3) 0.087(10) Uiso d . 1 . . H
H22 0.139(5) 0.2830(11) 0.593(3) 0.095(10) Uiso d . 1 . . H
H23 0.181(5) 0.2931(11) 0.466(3) 0.090(9) Uiso d . 1 . . H
H24 -0.282(5) 0.2879(11) 0.468(3) 0.089(9) Uiso d . 1 . . H
H25 -0.406(6) 0.2459(13) 0.374(3) 0.109(12) Uiso d . 1 . . H
H26 -0.237(5) 0.2841(11) 0.342(3) 0.098(10) Uiso d . 1 . . H
H31 0.082(5) 0.2276(9) 0.316(2) 0.070(8) Uiso d . 1 . . H
H32 -0.130(5) 0.1947(9) 0.312(2) 0.067(7) Uiso d . 1 . . H
H42 0.072(7) 0.0027(14) -0.174(3) 0.122(14) Uiso calc . 1 . . H
H43 0.063(9) -0.0409(17) -0.332(4) 0.17(2) Uiso calc . 1 . . H
H44 0.323(7) -0.0274(14) -0.434(4) 0.127(14) Uiso calc . 1 . . H
H45 0.634(8) 0.0267(14) -0.361(4) 0.142(15) Uiso calc . 1 . . H
H46 0.650(6) 0.0680(13) -0.189(3) 0.115(12) Uiso calc . 1 . . H
H51 0.186(5) 0.1099(10) 0.517(2) 0.071(8) Uiso d . 1 . . H
H52 -0.065(5) 0.1205(9) 0.435(2) 0.064(7) Uiso d . 1 . . H
H61 0.377(5) 0.1892(11) 0.660(3) 0.084(9) Uiso d . 1 . . H
H62 0.332(6) 0.1423(12) 0.723(3) 0.101(11) Uiso d . 1 . . H
H63 0.225(5) 0.1914(11) 0.753(3) 0.088(9) Uiso d . 1 . . H
H64 -0.042(6) 0.0988(12) 0.662(3) 0.095(10) Uiso d . 1 . . H
H65 -0.153(6) 0.1435(12) 0.718(3) 0.106(11) Uiso d . 1 . . H
H66 -0.278(6) 0.1247(10) 0.581(3) 0.085(10) Uiso d . 1 . . H

loop_
_atom_site_aniso_label
_atom_site_aniso_U_11
_atom_site_aniso_U_22
_atom_site_aniso_U_33
_atom_site_aniso_U_12
_atom_site_aniso_U_13
_atom_site_aniso_U_23
O1 0.0890(13) 0.0762(12) 0.0653(11) 0.0142(10) 0.0483(10) 0.0033(9)
N1 0.0548(11) 0.0544(11) 0.0450(9) 0.0007(9) 0.0245(8) -0.0019(8)
N2 0.0610(13) 0.0693(13) 0.0575(12) -0.0088(10) 0.0260(10) -0.0193(10)
C2 0.0637(14) 0.0500(13) 0.0513(12) 0.0010(11) 0.0283(11) 0.0037(10)
C3 0.0586(14) 0.0618(15) 0.0447(12) -0.0036(12) 0.0217(11) -0.0007(11)
C4 0.0516(14) 0.0589(14) 0.0477(12) -0.0056(11) 0.0199(10) -0.0142(10)
C5 0.0649(16) 0.0508(14) 0.0585(14) -0.0013(13) 0.0233(13) -0.0046(12)
C6 0.0579(14) 0.0545(13) 0.0476(12) 0.0025(11) 0.0208(11) 0.0045(10)
C7 0.0524(14) 0.0658(15) 0.0538(13) -0.0028(12) 0.0182(11) -0.0122(12)
C11 0.0515(13) 0.0572(14) 0.0495(12) 0.0005(11) 0.0189(10) -0.0064(10)
C12 0.096(2) 0.121(3) 0.088(2) -0.050(2) 0.0635(19) -0.050(2)
C13 0.102(3) 0.126(3) 0.097(2) -0.061(2) 0.061(2) -0.060(2)
C14 0.0609(14) 0.0493(13) 0.0487(12) 0.0047(11) 0.0217(11) -0.0012(10)
C15 0.078(2) 0.170(4) 0.103(2) -0.049(2) 0.059(2) -0.075(3)
C16 0.076(2) 0.183(4) 0.107(3) -0.056(3) 0.054(2) -0.089(3)
C21 0.096(2) 0.0610(17) 0.0746(19) -0.0215(16) 0.0427(18) -0.0146(15)
C22 0.092(2) 0.074(2) 0.0728(19) 0.0284(18) 0.0391(18) 0.0184(17)
C41 0.0725(16) 0.0516(14) 0.0494(13) 0.0076(12) 0.0243(12) -0.0011(10)
C42 0.118(3) 0.109(3) 0.106(3) -0.044(2) 0.067(2) -0.057(2)
C43 0.153(4) 0.128(3) 0.127(3) -0.057(3) 0.079(3) -0.078(3)
C44 0.143(3) 0.093(3) 0.0661(19) -0.003(2) 0.049(2) -0.0252(18)
C45 0.132(3) 0.114(3) 0.072(2) -0.013(3) 0.061(2) -0.017(2)
C46 0.098(2) 0.098(2) 0.0647(18) -0.017(2) 0.0430(17) -0.0184(16)
C61 0.0723(19) 0.089(2) 0.0514(15) 0.0098(17) 0.0124(14) 0.0033(15)
C62 0.089(2) 0.069(2) 0.081(2) 0.0013(17) 0.0435(19) 0.0168(16)

loop_
_atom_type_symbol
_atom_type_description
_atom_type_scat_dispersion_real
_atom_type_scat_dispersion_imag
_atom_type_scat_source
C C 0.0033 0.0016 'International Tables Vol C Tables 4.2.6.8 and 6.1.1.4'
H H 0.0000 0.0000 'International Tables Vol C Tables 4.2.6.8 and 6.1.1.4'
O O 0.0106 0.0060 'International Tables Vol C Tables 4.2.6.8 and 6.1.1.4'
N N 0.0061 0.0033 'International Tables Vol C Tables 4.2.6.8 and 6.1.1.4'

loop_
_geom_angle_atom_site_label_1
_geom_angle_atom_site_label_2
_geom_angle_atom_site_label_3
_geom_angle
_geom_angle_publ_flag
O1 N1 C6 116.39(17) yes
O1 N1 C2 116.32(18) yes
C6 N1 C2 123.52(17) yes
C7 N2 C4 120.7(2) yes
N1 C2 C3 108.95(18) yes
N1 C2 C21 109.8(2) no
C3 C2 C21 111.9(2) no
N1 C2 C22 107.2(2) no
C3 C2 C22 108.8(2) no
C21 C2 C22 110.0(3) no
C4 C3 C2 115.67(19) yes
C4 C3 H31 108.6(15) no
C2 C3 H31 109.2(15) no
C4 C3 H32 107.5(15) no
C2 C3 H32 109.9(15) no
H31 C3 H32 105(2) no
N2 C4 C3 107.59(19) yes
N2 C4 C5 107.72(19) yes
C3 C4 C5 108.8(2) yes
N2 C4 H4 110.9(12) no
C3 C4 H4 110.5(12) no
C5 C4 H4 111.2(12) no
C4 C5 C6 115.3(2) yes
C4 C5 H51 110.6(16) no
C6 C5 H51 107.9(16) no
C4 C5 H52 106.9(14) no
C6 C5 H52 110.8(14) no
H51 C5 H52 105(2) no
N1 C6 C5 109.08(18) yes
N1 C6 C62 107.6(2) no
C5 C6 C62 109.3(2) no
N1 C6 C61 109.6(2) no
C5 C6 C61 111.9(2) no
C62 C6 C61 109.3(2) no
N2 C7 C11 122.1(2) yes
N2 C7 H7 119.7(17) no
C11 C7 H7 118.1(17) no
C12 C11 C16 116.5(2) no
C12 C11 C7 120.6(2) no
C16 C11 C7 122.9(2) no
C11 C12 C13 121.6(3) no
C11 C12 H12 117(2) no
C13 C12 H12 122(2) no
C14 C13 C12 122.8(3) no
C14 C13 H13 123(3) no
C12 C13 H13 114(3) no
C15 C14 C13 115.3(2) no
C15 C14 C41 123.3(2) no
C13 C14 C41 121.4(2) no
C14 C15 C16 122.2(3) no
C14 C15 H15 118(3) no
C16 C15 H15 120(3) no
C11 C16 C15 121.5(3) no
C11 C16 H16 118(3) no
C15 C16 H16 120(3) no
C2 C21 H21 111.2(17) no
C2 C21 H22 110.2(19) no
H21 C21 H22 107(3) no
C2 C21 H23 107.2(18) no
H21 C21 H23 110(2) no
H22 C21 H23 111(2) no
C2 C22 H24 108.6(18) no
C2 C22 H25 112.6(19) no
H24 C22 H25 109(3) no
C2 C22 H26 110.0(19) no
H24 C22 H26 109(3) no
H25 C22 H26 107(3) no
C42 C41 C46 116.7(3) no
C42 C41 C14 121.1(2) no
C46 C41 C14 122.2(2) no
C41 C42 C43 122.2(3) no
C41 C42 H42 119(3) no
C43 C42 H42 119(3) no
C44 C43 C42 120.1(4) no
C44 C43 H43 122(3) no
C42 C43 H43 118(3) no
C43 C44 C45 118.9(3) no
C43 C44 H44 118(3) no
C45 C44 H44 122(3) no
C44 C45 C46 121.2(3) no
C44 C45 H45 122(2) no
C46 C45 H45 117(2) no
C41 C46 C45 120.8(3) no
C41 C46 H46 120(2) no
C45 C46 H46 119(2) no
C6 C61 H61 112.8(17) no
C6 C61 H62 109(2) no
H61 C61 H62 108(3) no
C6 C61 H63 109.8(17) no
H61 C61 H63 106(2) no
H62 C61 H63 111(2) no
C6 C62 H64 106.4(18) no
C6 C62 H65 112.8(19) no
H64 C62 H65 109(2) no
C6 C62 H66 109.5(17) no
H64 C62 H66 109(3) no
H65 C62 H66 109(2) no

loop_
_geom_bond_atom_site_label_1
_geom_bond_atom_site_label_2
_geom_bond_distance
_geom_bond_publ_flag
O1 N1 1.284(2) yes
N1 C6 1.489(3) yes
N1 C2 1.493(3) yes
N2 C7 1.238(3) yes
N2 C4 1.470(3) yes
C2 C3 1.525(3) yes
C2 C21 1.530(4) no
C2 C22 1.531(4) no
C3 C4 1.516(3) yes
C3 H31 .97(3) no
C3 H32 .99(3) no
C4 C5 1.519(3) yes
C4 H4 1.01(2) no
C5 C6 1.524(3) yes
C5 H51 .95(3) no
C5 H52 1.02(3) no
C6 C62 1.531(4) no
C6 C61 1.533(4) no
C7 C11 1.474(3) yes
C7 H7 .98(3) no
C11 C12 1.349(4) no
C11 C16 1.360(4) no
C12 C13 1.375(4) no
C12 H12 .94(4) no
C13 C14 1.360(4) no
C13 H13 .87(4) no
C14 C15 1.355(4) no
C14 C41 1.491(3) no
C15 C16 1.384(4) no
C15 H15 .91(4) no
C16 H16 .88(4) no
C21 H21 1.04(3) no
C21 H22 .96(3) no
C21 H23 1.00(3) no
C22 H24 .99(3) no
C22 H25 1.04(4) no
C22 H26 .96(3) no
C41 C42 1.364(4) no
C41 C46 1.370(4) no
C42 C43 1.389(5) no
C42 H42 .87(4) no
C43 C44 1.346(5) no
C43 H43 .90(5) no
C44 C45 1.350(5) no
C44 H44 .91(4) no
C45 C46 1.392(4) no
C45 H45 1.00(4) no
C46 H46 1.00(4) no
C61 H61 1.00(3) no
C61 H62 .96(3) no
C61 H63 1.00(3) no
C62 H64 1.00(3) no
C62 H65 1.03(3) no
C62 H66 1.01(3) no

loop_
_geom_contact_atom_site_label_1
_geom_contact_atom_site_label_2
_geom_contact_distance
_geom_contact_site_symmetry_1
_geom_contact_site_symmetry_2
_geom_contact_publ_flag
O1 O1 5.9550(10) 1_555 1_455 yes
O1 O1 6.0910(13) 1_555 4_555 yes
O1 C22 3.516(4) 1_555 4_555 yes
O1 C3 3.445(3) 1_555 4_555 yes
O1 H61 2.85(3) 1_555 1_455 yes
O1 H21 2.81(3) 1_555 1_455 yes
O1 H26 2.70(3) 1_555 4_555 yes
O1 H31 2.83(3) 1_555 4_555 yes

loop_
_geom_torsion_atom_site_label_1
_geom_torsion_atom_site_label_2
_geom_torsion_atom_site_label_3
_geom_torsion_atom_site_label_4
_geom_torsion
_geom_torsion_publ_flag
O1 N1 C2 C3 -162.3(2) yes
C6 N1 C2 C3 40.4(3) yes
O1 N1 C2 C21 74.9(3) no
C6 N1 C2 C21 -82.4(3) no
O1 N1 C2 C22 -44.7(3) no
C6 N1 C2 C22 158.1(2) no
N1 C2 C3 C4 -46.4(3) yes
C21 C2 C3 C4 75.2(3) no
C22 C2 C3 C4 -163.0(2) no
C7 N2 C4 C3 106.8(3) yes
C7 N2 C4 C5 -136.1(3) yes
C2 C3 C4 N2 171.8(2) yes
C2 C3 C4 C5 55.4(3) yes
N2 C4 C5 C6 -172.0(2) yes
C3 C4 C5 C6 -55.7(3) yes
O1 N1 C6 C5 161.9(2) yes
C2 N1 C6 C5 -40.9(3) yes
O1 N1 C6 C62 43.4(3) no
C2 N1 C6 C62 -159.4(2) no
O1 N1 C6 C61 -75.3(3) no
C2 N1 C6 C61 82.0(3) no
C4 C5 C6 N1 47.1(3) yes
C4 C5 C6 C62 164.4(2) no
C4 C5 C6 C61 -74.4(3) no
C4 N2 C7 C11 -176.9(2) yes
N2 C7 C11 C12 -6.2(4) yes
N2 C7 C11 C16 171.1(3) yes
C16 C11 C12 C13 1.3(6) no
C7 C11 C12 C13 178.7(4) no
C11 C12 C13 C14 .2(7) no
C12 C13 C14 C15 -2.0(6) no
C12 C13 C14 C41 179.2(3) no
C13 C14 C15 C16 2.3(6) no
C41 C14 C15 C16 -179.0(4) no
C12 C11 C16 C15 -1.0(6) no
C7 C11 C16 C15 -178.4(4) no
C14 C15 C16 C11 -.8(8) no
C15 C14 C41 C42 176.0(4) no
C13 C14 C41 C42 -5.3(5) no
C15 C14 C41 C46 -4.9(5) no
C13 C14 C41 C46 173.8(3) no
C46 C41 C42 C43 .7(6) no
C14 C41 C42 C43 179.9(4) no
C41 C42 C43 C44 1.0(8) no
C42 C43 C44 C45 -1.9(8) no
C43 C44 C45 C46 1.3(7) no
C42 C41 C46 C45 -1.4(5) no
C14 C41 C46 C45 179.5(3) no
C44 C45 C46 C41 .4(6) no

loop_
_cod_related_entry_id
_cod_related_entry_database
_cod_related_entry_code
1 ChemSpider 21188541
